data_7029205
loop_
_publ_author_name
'Metherell, Alexander J.'
'Cullen, William'
'Stephenson, Andrew'
'Hunter, Christopher A.'
'Ward, Michael D.'

_publ_section_title
;
 Fac and mer isomers of Ru(II) tris(pyrazolyl-pyridine) complexes as
 models for the vertices of coordination cages: structural
 characterisation and hydrogen-bonding characteristics.
;
_journal_issue 1
_journal_name_full 'Dalton transactions (Cambridge, England : 2003)'
_journal_page_first 71
_journal_page_last 84
_journal_paper_doi 10.1039/c3dt52479e
_journal_volume 43
_journal_year 2014
_chemical_formula_moiety 'C27 H27 N9 Ru, 2(F6 P)'
_chemical_formula_sum 'C27 H27 F12 N9 P2 Ru'
_chemical_formula_weight 868.59
_chemical_name_systematic
; 
 ? 
;
_space_group_IT_number 14
_symmetry_cell_setting monoclinic
_symmetry_space_group_name_Hall '-P 2ybc'
_symmetry_space_group_name_H-M 'P 1 21/c 1'
_atom_sites_solution_hydrogens geom
_atom_sites_solution_primary direct
_atom_sites_solution_secondary difmap
_audit_creation_method SHELXL-97
_cell_angle_alpha 90.00
_cell_angle_beta 117.692(2)
_cell_angle_gamma 90.00
_cell_formula_units_Z 4
_cell_length_a 13.8161(5)
_cell_length_b 13.2773(5)
_cell_length_c 20.7149(7)
_cell_measurement_temperature 100(2)
_cell_volume 3364.7(2)
_computing_cell_refinement 'Bruker SAINT'
_computing_data_collection 'Bruker APEX2'
_computing_data_reduction 'Bruker SAINT'
_computing_molecular_graphics 'Bruker SHELXTL'
_computing_publication_material 'Bruker SHELXTL'
_computing_structure_refinement 'SHELXL-97 (Sheldrick, 2008)'
_computing_structure_solution 'SHELXS-97 (Sheldrick, 2008)'
_diffrn_ambient_temperature 100(2)
_diffrn_measured_fraction_theta_full 0.998
_diffrn_measured_fraction_theta_max 0.998
_diffrn_measurement_device_type 'Bruker APEX-II CCD'
_diffrn_measurement_method '\f and \w scans'
_diffrn_radiation_monochromator graphite
_diffrn_radiation_source 'sealed tube'
_diffrn_radiation_type MoK\a
_diffrn_radiation_wavelength 0.71073
_diffrn_reflns_av_R_equivalents 0.0263
_diffrn_reflns_av_sigmaI/netI 0.0169
_diffrn_reflns_limit_h_max 17
_diffrn_reflns_limit_h_min -17
_diffrn_reflns_limit_k_max 17
_diffrn_reflns_limit_k_min -17
_diffrn_reflns_limit_l_max 26
_diffrn_reflns_limit_l_min -26
_diffrn_reflns_number 59514
_diffrn_reflns_theta_full 27.54
_diffrn_reflns_theta_max 27.54
_diffrn_reflns_theta_min 2.07
_exptl_absorpt_coefficient_mu 0.664
_exptl_absorpt_correction_T_max 0.9676
_exptl_absorpt_correction_T_min 0.8010
_exptl_absorpt_correction_type multi-scan
_exptl_absorpt_process_details sadabs
_exptl_crystal_colour yellow
_exptl_crystal_density_diffrn 1.715
_exptl_crystal_density_method 'not measured'
_exptl_crystal_description plate
_exptl_crystal_F_000 1736
_exptl_crystal_size_max 0.35
_exptl_crystal_size_mid 0.31
_exptl_crystal_size_min 0.05
_refine_diff_density_max 1.858
_refine_diff_density_min -1.737
_refine_diff_density_rms 0.111
_refine_ls_extinction_method none
_refine_ls_goodness_of_fit_ref 1.124
_refine_ls_hydrogen_treatment constr
_refine_ls_matrix_type full
_refine_ls_number_parameters 503
_refine_ls_number_reflns 7735
_refine_ls_number_restraints 391
_refine_ls_restrained_S_all 1.117
_refine_ls_R_factor_all 0.0703
_refine_ls_R_factor_gt 0.0634
_refine_ls_shift/su_max 0.001
_refine_ls_shift/su_mean 0.000
_refine_ls_structure_factor_coef Fsqd
_refine_ls_weighting_details 'calc w=1/[\s^2^(Fo^2^)+(0.0424P)^2^+17.6466P] where P=(Fo^2^+2Fc^2^)/3'
_refine_ls_weighting_scheme calc
_refine_ls_wR_factor_gt 0.1495
_refine_ls_wR_factor_ref 0.1538
_reflns_number_gt 6869
_reflns_number_total 7735
_reflns_threshold_expression >2sigma(I)
_cod_data_source_file c3dt52479e.txt
_cod_data_source_block imw1775p-1
_cod_depositor_comments
;
The following automatic conversions were performed:

'_symmetry_cell_setting' value 'Monoclinic' changed to 'monoclinic'
according to
/usr/data/users/saulius/automatic-downloads/current/RSC/lib/dictionaries/cif_core.dic
dictionary named 'cif_core.dic' version 2.4.2 from 2011-04-26.

Automatic conversion script
Id: cif_fix_values 2281 2013-09-26 08:29:07Z andrius 
;
_cod_original_sg_symbol_H-M 'P2(1)/C  '
_cod_database_code 7029205

loop_
_symmetry_equiv_pos_as_xyz
'x, y, z'
'-x, y+1/2, -z+1/2'
'-x, -y, -z'
'x, -y-1/2, z-1/2'

loop_
_atom_site_label
_atom_site_type_symbol
_atom_site_fract_x
_atom_site_fract_y
_atom_site_fract_z
_atom_site_U_iso_or_equiv
_atom_site_adp_type
_atom_site_occupancy
_atom_site_symmetry_multiplicity
_atom_site_calc_flag
_atom_site_refinement_flags
_atom_site_disorder_assembly
_atom_site_disorder_group
Ru1 Ru 0.71222(3) 0.24242(3) 0.294661(18) 0.02737(11) Uani 1 1 d . . .
N11A N 0.5534(3) 0.2771(3) 0.2716(2) 0.0361(8) Uani 1 1 d U . .
C12A C 0.5127(4) 0.2241(4) 0.3102(3) 0.0374(10) Uani 1 1 d U . .
C13A C 0.4047(4) 0.2372(5) 0.2964(3) 0.0479(12) Uani 1 1 d U . .
H13A H 0.3768 0.1997 0.3232 0.057 Uiso 1 1 calc R . .
C14A C 0.3387(5) 0.3043(5) 0.2441(4) 0.0584(15) Uani 1 1 d U . .
H14A H 0.2650 0.3135 0.2343 0.070 Uiso 1 1 calc R . .
C15A C 0.3806(5) 0.3582(6) 0.2057(4) 0.0603(16) Uani 1 1 d U . .
H15A H 0.3363 0.4048 0.1691 0.072 Uiso 1 1 calc R . .
C16A C 0.4874(4) 0.3429(5) 0.2216(3) 0.0488(13) Uani 1 1 d U . .
H16A H 0.5162 0.3811 0.1957 0.059 Uiso 1 1 calc R . .
N21A N 0.7456(4) 0.0802(3) 0.4163(2) 0.0406(9) Uani 1 1 d U . .
N22A N 0.6878(3) 0.1495(3) 0.3649(2) 0.0341(8) Uani 1 1 d U . .
C23A C 0.5887(4) 0.1534(4) 0.3620(3) 0.0376(10) Uani 1 1 d U . .
C24A C 0.5828(5) 0.0850(4) 0.4116(3) 0.0495(13) Uani 1 1 d U . .
H24A H 0.5222 0.0724 0.4203 0.059 Uiso 1 1 calc R . .
C25A C 0.6836(5) 0.0406(4) 0.4446(3) 0.0515(13) Uani 1 1 d U . .
H25A H 0.7063 -0.0097 0.4814 0.062 Uiso 1 1 calc R . .
C26A C 0.8586(5) 0.0550(5) 0.4361(3) 0.0522(14) Uani 1 1 d U . .
H26A H 0.8624 0.0263 0.3937 0.078 Uiso 1 1 calc R . .
H26B H 0.8859 0.0056 0.4758 0.078 Uiso 1 1 calc R . .
H26C H 0.9036 0.1160 0.4521 0.078 Uiso 1 1 calc R . .
N11B N 0.7612(3) 0.3653(3) 0.3653(2) 0.0323(8) Uani 1 1 d U . .
C12B C 0.7729(4) 0.4537(4) 0.3369(3) 0.0352(10) Uani 1 1 d U . .
C13B C 0.8001(5) 0.5424(4) 0.3768(3) 0.0464(12) Uani 1 1 d U . .
H13B H 0.8085 0.6033 0.3558 0.056 Uiso 1 1 calc R . .
C14B C 0.8148(6) 0.5411(4) 0.4473(3) 0.0595(15) Uani 1 1 d U . .
H14B H 0.8320 0.6014 0.4751 0.071 Uiso 1 1 calc R . .
C15B C 0.8042(6) 0.4517(4) 0.4771(3) 0.0581(15) Uani 1 1 d U . .
H15B H 0.8152 0.4491 0.5258 0.070 Uiso 1 1 calc R . .
C16B C 0.7775(5) 0.3657(4) 0.4345(3) 0.0459(12) Uani 1 1 d U . .
H16B H 0.7702 0.3040 0.4552 0.055 Uiso 1 1 calc R . .
N21B N 0.7169(3) 0.3657(4) 0.1638(2) 0.0419(10) Uani 1 1 d U . .
N22B N 0.7253(3) 0.3547(3) 0.2308(2) 0.0327(8) Uani 1 1 d U . .
C23B C 0.7566(4) 0.4459(4) 0.2629(3) 0.0347(9) Uani 1 1 d U . .
C24B C 0.7683(5) 0.5142(4) 0.2151(3) 0.0449(12) Uani 1 1 d U . .
H24B H 0.7892 0.5830 0.2239 0.054 Uiso 1 1 calc R . .
C25B C 0.7431(5) 0.4604(5) 0.1536(3) 0.0491(13) Uani 1 1 d U . .
H25B H 0.7439 0.4850 0.1107 0.059 Uiso 1 1 calc R . .
C26B C 0.6876(5) 0.2817(5) 0.1129(3) 0.0533(15) Uani 1 1 d U . .
H26D H 0.7479 0.2331 0.1304 0.080 Uiso 1 1 calc R . .
H26E H 0.6734 0.3067 0.0648 0.080 Uiso 1 1 calc R . .
H26F H 0.6218 0.2487 0.1093 0.080 Uiso 1 1 calc R . .
N11C N 0.6681(3) 0.1246(2) 0.22259(18) 0.0479(11) Uani 1 1 d GU . .
C12C C 0.7519(3) 0.0715(3) 0.2187(2) 0.0575(14) Uani 1 1 d GU . .
C13C C 0.7273(4) -0.0067(3) 0.1688(3) 0.077(2) Uani 1 1 d GU . .
H13C H 0.7846 -0.0430 0.1661 0.092 Uiso 1 1 calc R . .
C14C C 0.6190(5) -0.0317(3) 0.1229(3) 0.096(2) Uani 1 1 d GU . .
H14C H 0.6022 -0.0851 0.0888 0.115 Uiso 1 1 calc R . .
C15C C 0.5352(4) 0.0214(4) 0.1268(2) 0.094(2) Uani 1 1 d GU . .
H15C H 0.4611 0.0044 0.0955 0.113 Uiso 1 1 calc R . .
C16C C 0.5597(3) 0.0996(3) 0.1767(2) 0.080(2) Uani 1 1 d GU . .
H16C H 0.5025 0.1359 0.1794 0.096 Uiso 1 1 calc R . .
N21C N 0.9728(3) 0.2147(3) 0.3495(2) 0.0658(14) Uani 1 1 d GDU . .
N22C N 0.8604(3) 0.1901(2) 0.3080(2) 0.0443(10) Uani 1 1 d GU . .
C23C C 0.8524(3) 0.1045(3) 0.2646(2) 0.0571(14) Uani 1 1 d GU . .
C24C C 0.9598(4) 0.0762(3) 0.2794(3) 0.0666(17) Uani 1 1 d GU . .
H24C H 0.9783 0.0213 0.2578 0.080 Uiso 1 1 calc R . .
C25C C 1.0324(7) 0.1415(5) 0.3300(4) 0.0702(18) Uani 1 1 d GU . .
H25C H 1.1096 0.1391 0.3493 0.084 Uiso 1 1 calc R . .
C26C C 1.0084(6) 0.3055(4) 0.3940(4) 0.081(2) Uani 1 1 d DU . .
H26G H 1.0884 0.3085 0.4189 0.122 Uiso 1 1 calc R . .
H26H H 0.9815 0.3043 0.4302 0.122 Uiso 1 1 calc R . .
H26I H 0.9792 0.3649 0.3627 0.122 Uiso 1 1 calc R . .
P1 P 0.35552(15) 0.22798(12) 0.48386(8) 0.0519(4) Uani 1 1 d . . .
F1 F 0.2456(6) 0.1774(8) 0.4835(4) 0.0576(19) Uani 0.684(9) 1 d PU A 1
F2 F 0.4162(6) 0.2214(8) 0.5664(3) 0.089(3) Uani 0.684(9) 1 d PU A 1
F3 F 0.3035(7) 0.3343(5) 0.4827(5) 0.086(2) Uani 0.684(9) 1 d PU A 1
F4 F 0.4464(9) 0.2767(13) 0.4725(9) 0.064(3) Uani 0.684(9) 1 d PU A 1
F5 F 0.3957(7) 0.1180(5) 0.4778(6) 0.081(3) Uani 0.684(9) 1 d PU A 1
F6 F 0.2844(5) 0.2281(7) 0.3950(3) 0.077(2) Uani 0.684(9) 1 d PU A 1
F1A F 0.4546(15) 0.1554(14) 0.5488(10) 0.091(5) Uani 0.316(9) 1 d PU A 2
F2A F 0.4065(15) 0.3144(14) 0.5481(10) 0.103(6) Uani 0.316(9) 1 d PU A 2
F3A F 0.2862(12) 0.2994(16) 0.4278(11) 0.093(6) Uani 0.316(9) 1 d PU A 2
F4A F 0.3406(18) 0.1411(16) 0.4356(11) 0.091(5) Uani 0.316(9) 1 d PU A 2
F5A F 0.2833(16) 0.1945(18) 0.5134(10) 0.068(4) Uani 0.316(9) 1 d PU A 2
F6A F 0.4753(18) 0.266(2) 0.4826(18) 0.053(5) Uani 0.316(9) 1 d PU A 2
P2 P 0.00962(12) 0.78157(11) 0.36567(8) 0.0430(3) Uani 1 1 d . . .
F21 F -0.0930(3) 0.7182(3) 0.30895(19) 0.0556(8) Uani 1 1 d . . .
F22 F -0.0677(3) 0.8759(3) 0.3537(2) 0.0701(11) Uani 1 1 d . . .
F23 F 0.0331(3) 0.8182(3) 0.30113(17) 0.0506(8) Uani 1 1 d . . .
F24 F 0.1131(3) 0.8426(4) 0.4223(2) 0.0871(15) Uani 1 1 d . . .
F25 F 0.0849(3) 0.6846(3) 0.3765(2) 0.0702(11) Uani 1 1 d . . .
F26 F -0.0126(4) 0.7426(4) 0.4313(2) 0.0752(12) Uani 1 1 d . . .

loop_
_atom_site_aniso_label
_atom_site_aniso_U_11
_atom_site_aniso_U_22
_atom_site_aniso_U_33
_atom_site_aniso_U_23
_atom_site_aniso_U_13
_atom_site_aniso_U_12
Ru1 0.02778(18) 0.03039(19) 0.02301(17) -0.00523(13) 0.01103(13) -0.00039(14)
N11A 0.036(2) 0.044(2) 0.0304(19) 0.0018(16) 0.0169(16) 0.0019(17)
C12A 0.039(2) 0.047(3) 0.032(2) -0.0071(19) 0.0217(19) -0.003(2)
C13A 0.039(3) 0.062(3) 0.049(3) -0.006(2) 0.026(2) -0.006(2)
C14A 0.036(3) 0.075(4) 0.063(4) -0.006(3) 0.022(3) 0.000(3)
C15A 0.040(3) 0.079(4) 0.054(3) 0.012(3) 0.015(3) 0.015(3)
C16A 0.039(3) 0.064(3) 0.040(3) 0.010(2) 0.016(2) 0.008(2)
N21A 0.054(2) 0.033(2) 0.0304(19) -0.0001(16) 0.0161(18) 0.0036(18)
N22A 0.041(2) 0.0309(19) 0.0278(18) -0.0025(15) 0.0144(16) 0.0032(16)
C23A 0.047(3) 0.038(2) 0.032(2) -0.0065(18) 0.022(2) -0.008(2)
C24A 0.067(3) 0.046(3) 0.044(3) -0.001(2) 0.033(3) -0.006(3)
C25A 0.077(4) 0.041(3) 0.036(3) 0.001(2) 0.026(3) -0.001(3)
C26A 0.063(4) 0.047(3) 0.041(3) 0.002(2) 0.020(3) 0.023(3)
N11B 0.041(2) 0.0279(18) 0.0251(17) -0.0017(14) 0.0131(16) 0.0044(16)
C12B 0.040(2) 0.031(2) 0.037(2) -0.0001(18) 0.020(2) 0.0046(18)
C13B 0.064(3) 0.032(2) 0.048(3) -0.003(2) 0.029(3) -0.002(2)
C14B 0.089(4) 0.037(3) 0.055(3) -0.013(2) 0.035(3) -0.002(3)
C15B 0.097(4) 0.045(3) 0.033(3) -0.011(2) 0.030(3) -0.004(3)
C16B 0.069(3) 0.036(2) 0.030(2) -0.0020(19) 0.021(2) 0.002(2)
N21B 0.040(2) 0.061(3) 0.0286(19) -0.0024(18) 0.0185(17) -0.004(2)
N22B 0.0303(18) 0.042(2) 0.0274(18) 0.0017(15) 0.0150(15) 0.0011(16)
C23B 0.035(2) 0.037(2) 0.034(2) 0.0019(18) 0.0171(19) 0.0026(19)
C24B 0.048(3) 0.044(3) 0.048(3) 0.007(2) 0.027(2) 0.000(2)
C25B 0.050(3) 0.062(3) 0.041(3) 0.012(2) 0.027(2) -0.002(3)
C26B 0.056(3) 0.077(4) 0.033(3) -0.014(3) 0.026(3) -0.024(3)
N11C 0.068(3) 0.047(2) 0.043(2) -0.0208(19) 0.037(2) -0.029(2)
C12C 0.096(4) 0.035(3) 0.069(3) -0.009(2) 0.062(3) -0.009(3)
C13C 0.145(6) 0.044(3) 0.072(4) -0.020(3) 0.076(4) -0.005(4)
C14C 0.129(6) 0.080(5) 0.107(6) -0.022(5) 0.080(5) -0.018(5)
C15C 0.117(6) 0.089(5) 0.072(5) -0.029(4) 0.040(4) -0.044(5)
C16C 0.105(5) 0.088(5) 0.042(3) -0.019(3) 0.029(3) -0.053(4)
N21C 0.053(3) 0.059(3) 0.085(4) 0.022(3) 0.031(3) 0.004(2)
N22C 0.034(2) 0.036(2) 0.065(3) 0.008(2) 0.024(2) 0.0003(17)
C23C 0.085(4) 0.041(3) 0.079(4) 0.018(3) 0.066(3) 0.021(3)
C24C 0.087(4) 0.055(3) 0.090(4) 0.019(3) 0.069(4) 0.026(3)
C25C 0.093(5) 0.061(4) 0.090(5) 0.025(3) 0.070(4) 0.032(3)
C26C 0.057(4) 0.082(5) 0.089(6) -0.007(4) 0.021(4) 0.002(4)
P1 0.0699(10) 0.0529(9) 0.0411(8) 0.0009(6) 0.0327(8) 0.0015(7)
F1 0.042(4) 0.079(5) 0.051(4) 0.020(4) 0.022(3) 0.005(3)
F2 0.086(5) 0.139(8) 0.031(3) 0.001(4) 0.018(3) -0.020(5)
F3 0.102(6) 0.053(4) 0.132(7) -0.002(4) 0.078(6) 0.011(3)
F4 0.030(6) 0.088(7) 0.052(5) 0.014(4) -0.001(5) 0.004(4)
F5 0.087(6) 0.055(4) 0.132(8) 0.004(5) 0.075(6) 0.009(4)
F6 0.063(4) 0.135(7) 0.037(3) -0.006(4) 0.026(3) -0.030(4)
F1A 0.110(11) 0.083(10) 0.083(10) 0.038(8) 0.048(9) 0.014(9)
F2A 0.104(11) 0.085(10) 0.105(11) -0.046(9) 0.038(9) -0.010(9)
F3A 0.064(8) 0.098(12) 0.096(12) 0.053(10) 0.019(9) -0.017(8)
F4A 0.113(13) 0.093(12) 0.082(11) -0.040(9) 0.058(9) -0.015(10)
F5A 0.064(11) 0.080(10) 0.066(11) 0.018(10) 0.037(8) 0.001(9)
F6A 0.023(10) 0.058(8) 0.056(10) 0.041(6) -0.001(9) 0.001(8)
P2 0.0411(7) 0.0514(8) 0.0389(7) -0.0052(6) 0.0205(6) -0.0033(6)
F21 0.055(2) 0.0510(19) 0.060(2) -0.0095(16) 0.0264(17) -0.0118(16)
F22 0.075(3) 0.050(2) 0.103(3) -0.012(2) 0.056(2) 0.0021(19)
F23 0.061(2) 0.0524(19) 0.0439(17) -0.0024(14) 0.0289(16) -0.0086(16)
F24 0.061(2) 0.146(4) 0.060(2) -0.050(3) 0.033(2) -0.044(3)
F25 0.065(2) 0.087(3) 0.062(2) 0.022(2) 0.0322(19) 0.030(2)
F26 0.080(3) 0.104(3) 0.056(2) 0.007(2) 0.044(2) -0.002(2)

loop_
_atom_type_symbol
_atom_type_description
_atom_type_scat_dispersion_real
_atom_type_scat_dispersion_imag
_atom_type_scat_source
C C 0.0033 0.0016 'International Tables Vol C Tables 4.2.6.8 and 6.1.1.4'
H H 0.0000 0.0000 'International Tables Vol C Tables 4.2.6.8 and 6.1.1.4'
F F 0.0171 0.0103 'International Tables Vol C Tables 4.2.6.8 and 6.1.1.4'
N N 0.0061 0.0033 'International Tables Vol C Tables 4.2.6.8 and 6.1.1.4'
P P 0.1023 0.0942 'International Tables Vol C Tables 4.2.6.8 and 6.1.1.4'
Ru Ru -1.2594 0.8363 'International Tables Vol C Tables 4.2.6.8 and 6.1.1.4'

loop_
_geom_angle_atom_site_label_1
_geom_angle_atom_site_label_2
_geom_angle_atom_site_label_3
_geom_angle
N11C Ru1 N22A 88.05(14)
N11C Ru1 N22B 99.81(15)
N22A Ru1 N22B 170.04(15)
N11C Ru1 N22C 77.32(14)
N22A Ru1 N22C 100.54(15)
N22B Ru1 N22C 87.25(15)
N11C Ru1 N11A 94.40(15)
N22A Ru1 N11A 77.96(16)
N22B Ru1 N11A 95.21(15)
N22C Ru1 N11A 171.66(15)
N11C Ru1 N11B 177.13(15)
N22A Ru1 N11B 94.60(15)
N22B Ru1 N11B 77.67(15)
N22C Ru1 N11B 101.08(15)
N11A Ru1 N11B 87.23(16)
C16A N11A C12A 118.1(5)
C16A N11A Ru1 126.3(4)
C12A N11A Ru1 115.5(3)
N11A C12A C13A 120.5(5)
N11A C12A C23A 114.5(4)
C13A C12A C23A 125.0(5)
C14A C13A C12A 119.9(5)
C14A C13A H13A 120.0
C12A C13A H13A 120.0
C13A C14A C15A 119.3(5)
C13A C14A H14A 120.4
C15A C14A H14A 120.4
C16A C15A C14A 118.5(6)
C16A C15A H15A 120.7
C14A C15A H15A 120.7
N11A C16A C15A 123.6(6)
N11A C16A H16A 118.2
C15A C16A H16A 118.2
C25A N21A N22A 110.2(5)
C25A N21A C26A 127.0(5)
N22A N21A C26A 122.8(4)
C23A N22A N21A 106.2(4)
C23A N22A Ru1 116.4(3)
N21A N22A Ru1 137.4(3)
N22A C23A C24A 110.3(5)
N22A C23A C12A 115.6(4)
C24A C23A C12A 134.1(5)
C25A C24A C23A 104.7(5)
C25A C24A H24A 127.7
C23A C24A H24A 127.7
N21A C25A C24A 108.6(5)
N21A C25A H25A 125.7
C24A C25A H25A 125.7
N21A C26A H26A 109.5
N21A C26A H26B 109.5
H26A C26A H26B 109.5
N21A C26A H26C 109.5
H26A C26A H26C 109.5
H26B C26A H26C 109.5
C16B N11B C12B 117.8(4)
C16B N11B Ru1 126.2(3)
C12B N11B Ru1 116.0(3)
N11B C12B C13B 122.0(4)
N11B C12B C23B 114.0(4)
C13B C12B C23B 123.9(5)
C14B C13B C12B 119.1(5)
C14B C13B H13B 120.4
C12B C13B H13B 120.4
C15B C14B C13B 119.4(5)
C15B C14B H14B 120.3
C13B C14B H14B 120.3
C14B C15B C16B 118.6(5)
C14B C15B H15B 120.7
C16B C15B H15B 120.7
N11B C16B C15B 123.0(5)
N11B C16B H16B 118.5
C15B C16B H16B 118.5
N22B N21B C25B 111.2(4)
N22B N21B C26B 121.7(4)
C25B N21B C26B 127.1(4)
N21B N22B C23B 105.3(4)
N21B N22B Ru1 138.7(3)
C23B N22B Ru1 115.9(3)
N22B C23B C24B 110.2(4)
N22B C23B C12B 116.2(4)
C24B C23B C12B 133.5(5)
C25B C24B C23B 105.0(5)
C25B C24B H24B 127.5
C23B C24B H24B 127.5
N21B C25B C24B 108.2(5)
N21B C25B H25B 125.9
C24B C25B H25B 125.9
N21B C26B H26D 109.5
N21B C26B H26E 109.5
H26D C26B H26E 109.5
N21B C26B H26F 109.5
H26D C26B H26F 109.5
H26E C26B H26F 109.5
C12C N11C C16C 120.0
C12C N11C Ru1 117.1(2)
C16C N11C Ru1 122.8(2)
C23C C12C C13C 125.9(3)
C23C C12C N11C 114.1(3)
C13C C12C N11C 120.0
C12C C13C C14C 120.0
C12C C13C H13C 120.0
C14C C13C H13C 120.0
C15C C14C C13C 120.0
C15C C14C H14C 120.0
C13C C14C H14C 120.0
C16C C15C C14C 120.0
C16C C15C H15C 120.0
C14C C15C H15C 120.0
C15C C16C N11C 120.0
C15C C16C H16C 120.0
N11C C16C H16C 120.0
N22C N21C C25C 106.3(4)
N22C N21C C26C 121.7(4)
C25C N21C C26C 131.6(5)
N21C N22C C23C 108.0
N21C N22C Ru1 138.1(2)
C23C N22C Ru1 113.9(2)
C12C C23C C24C 134.4(3)
C12C C23C N22C 117.5(3)
C24C C23C N22C 108.0
C23C C24C C25C 108.4(3)
C23C C24C H24C 125.8
C25C C24C H24C 125.8
C24C C25C N21C 109.2(6)
C24C C25C H25C 125.4
N21C C25C H25C 125.4
N21C C26C H26G 109.5
N21C C26C H26H 109.5
H26G C26C H26H 109.5
N21C C26C H26I 109.5
H26G C26C H26I 109.5
H26H C26C H26I 109.5
F3A P1 F5A 102.0(11)
F3A P1 F4A 97.8(13)
F5A P1 F4A 97.9(12)
F3A P1 F2 138.5(12)
F5A P1 F2 68.8(8)
F4A P1 F2 123.2(10)
F3A P1 F4 83.4(7)
F5A P1 F4 164.8(11)
F4A P1 F4 95.3(11)
F2 P1 F4 97.8(6)
F3A P1 F3 44.1(10)
F5A P1 F3 83.3(10)
F4A P1 F3 140.3(10)
F2 P1 F3 94.4(6)
F4 P1 F3 91.1(7)
F3A P1 F5 131.2(11)
F5A P1 F5 94.9(10)
F4A P1 F5 34.1(8)
F2 P1 F5 90.4(5)
F4 P1 F5 92.0(7)
F3 P1 F5 173.9(5)
F3A P1 F6 43.5(10)
F5A P1 F6 107.6(8)
F4A P1 F6 54.3(9)
F2 P1 F6 175.7(4)
F4 P1 F6 86.2(6)
F3 P1 F6 87.2(5)
F5 P1 F6 87.8(5)
F3A P1 F2A 93.8(12)
F5A P1 F2A 89.6(11)
F4A P1 F2A 164.6(11)
F2 P1 F2A 47.5(8)
F4 P1 F2A 75.8(10)
F3 P1 F2A 53.8(7)
F5 P1 F2A 132.1(8)
F6 P1 F2A 135.8(9)
F3A P1 F1 90.0(6)
F5A P1 F1 22.5(7)
F4A P1 F1 80.8(8)
F2 P1 F1 90.4(4)
F4 P1 F1 171.8(6)
F3 P1 F1 87.3(4)
F5 P1 F1 88.9(5)
F6 P1 F1 85.7(4)
F2A P1 F1 109.4(8)
F3A P1 F1A 170.1(8)
F5A P1 F1A 87.2(10)
F4A P1 F1A 84.3(11)
F2 P1 F1A 42.0(7)
F4 P1 F1A 86.8(7)
F3 P1 F1A 135.3(9)
F5 P1 F1A 50.2(7)
F6 P1 F1A 137.0(8)
F2A P1 F1A 82.6(10)
F1 P1 F1A 99.9(6)
F3A P1 F6A 94.5(9)
F5A P1 F6A 158.9(13)
F4A P1 F6A 92.9(16)
F2 P1 F6A 90.1(11)
F4 P1 F6A 11.1(11)
F3 P1 F6A 99.9(11)
F5 P1 F6A 83.9(12)
F6 P1 F6A 93.5(11)
F2A P1 F6A 76.0(15)
F1 P1 F6A 172.8(12)
F1A P1 F6A 75.8(9)
F24 P2 F22 91.3(3)
F24 P2 F23 89.9(2)
F22 P2 F23 90.7(2)
F24 P2 F21 178.8(3)
F22 P2 F21 89.9(2)
F23 P2 F21 90.07(19)
F24 P2 F25 90.2(3)
F22 P2 F25 178.5(3)
F23 P2 F25 89.5(2)
F21 P2 F25 88.6(2)
F24 P2 F26 90.0(2)
F22 P2 F26 90.4(2)
F23 P2 F26 178.9(2)
F21 P2 F26 90.0(2)
F25 P2 F26 89.4(2)

loop_
_geom_bond_atom_site_label_1
_geom_bond_atom_site_label_2
_geom_bond_distance
Ru1 N11C 2.050(3)
Ru1 N22A 2.052(4)
Ru1 N22B 2.056(4)
Ru1 N22C 2.056(3)
Ru1 N11A 2.069(4)
Ru1 N11B 2.084(4)
N11A C16A 1.338(7)
N11A C12A 1.367(6)
C12A C13A 1.394(7)
C12A C23A 1.444(7)
C13A C14A 1.371(9)
C13A H13A 0.9500
C14A C15A 1.381(9)
C14A H14A 0.9500
C15A C16A 1.368(8)
C15A H15A 0.9500
C16A H16A 0.9500
N21A C25A 1.350(7)
N21A N22A 1.352(5)
N21A C26A 1.457(7)
N22A C23A 1.344(6)
C23A C24A 1.401(7)
C24A C25A 1.368(9)
C24A H24A 0.9500
C25A H25A 0.9500
C26A H26A 0.9800
C26A H26B 0.9800
C26A H26C 0.9800
N11B C16B 1.344(6)
N11B C12B 1.355(6)
C12B C13B 1.388(7)
C12B C23B 1.445(6)
C13B C14B 1.377(8)
C13B H13B 0.9500
C14B C15B 1.377(8)
C14B H14B 0.9500
C15B C16B 1.384(7)
C15B H15B 0.9500
C16B H16B 0.9500
N21B N22B 1.346(5)
N21B C25B 1.352(7)
N21B C26B 1.458(7)
N22B C23B 1.352(6)
C23B C24B 1.407(7)
C24B C25B 1.358(8)
C24B H24B 0.9500
C25B H25B 0.9500
C26B H26D 0.9800
C26B H26E 0.9800
C26B H26F 0.9800
N11C C12C 1.3900
N11C C16C 1.3900
C12C C23C 1.341(5)
C12C C13C 1.3900
C13C C14C 1.3900
C13C H13C 0.9500
C14C C15C 1.3900
C14C H14C 0.9500
C15C C16C 1.3900
C15C H15C 0.9500
C16C H16C 0.9500
N21C N22C 1.4200
N21C C25C 1.446(7)
N21C C26C 1.4580(10)
N22C C23C 1.4200
C23C C24C 1.4200
C24C C25C 1.372(10)
C24C H24C 0.9500
C25C H25C 0.9500
C26C H26G 0.9800
C26C H26H 0.9800
C26C H26I 0.9800
P1 F3A 1.460(14)
P1 F5A 1.46(2)
P1 F4A 1.477(16)
P1 F2 1.518(6)
P1 F4 1.525(15)
P1 F3 1.580(6)
P1 F5 1.588(7)
P1 F6 1.635(6)
P1 F2A 1.646(15)
P1 F1 1.658(9)
P1 F1A 1.703(15)
P1 F6A 1.74(2)
P2 F24 1.587(4)
P2 F22 1.589(4)
P2 F23 1.592(3)
P2 F21 1.597(4)
P2 F25 1.604(4)
P2 F26 1.611(4)

loop_
_geom_torsion_atom_site_label_1
_geom_torsion_atom_site_label_2
_geom_torsion_atom_site_label_3
_geom_torsion_atom_site_label_4
_geom_torsion
N11C Ru1 N11A C16A -91.7(5)
N22A Ru1 N11A C16A -178.8(5)
N22B Ru1 N11A C16A 8.6(5)
N22C Ru1 N11A C16A -98.3(12)
N11B Ru1 N11A C16A 85.9(5)
N11C Ru1 N11A C12A 86.0(4)
N22A Ru1 N11A C12A -1.1(3)
N22B Ru1 N11A C12A -173.7(3)
N22C Ru1 N11A C12A 79.4(11)
N11B Ru1 N11A C12A -96.4(4)
C16A N11A C12A C13A 1.4(7)
Ru1 N11A C12A C13A -176.5(4)
C16A N11A C12A C23A 178.9(5)
Ru1 N11A C12A C23A 1.0(5)
N11A C12A C13A C14A -0.6(8)
C23A C12A C13A C14A -177.7(5)
C12A C13A C14A C15A 0.0(10)
C13A C14A C15A C16A -0.3(10)
C12A N11A C16A C15A -1.8(9)
Ru1 N11A C16A C15A 175.9(5)
C14A C15A C16A N11A 1.2(10)
C25A N21A N22A C23A 0.7(5)
C26A N21A N22A C23A -179.4(4)
C25A N21A N22A Ru1 -178.8(4)
C26A N21A N22A Ru1 1.2(7)
N11C Ru1 N22A C23A -93.9(3)
N22B Ru1 N22A C23A 48.4(10)
N22C Ru1 N22A C23A -170.6(3)
N11A Ru1 N22A C23A 1.0(3)
N11B Ru1 N22A C23A 87.2(3)
N11C Ru1 N22A N21A 85.5(4)
N22B Ru1 N22A N21A -132.2(8)
N22C Ru1 N22A N21A 8.8(5)
N11A Ru1 N22A N21A -179.6(5)
N11B Ru1 N22A N21A -93.4(4)
N21A N22A C23A C24A -0.7(5)
Ru1 N22A C23A C24A 178.9(3)
N21A N22A C23A C12A 179.6(4)
Ru1 N22A C23A C12A -0.9(5)
N11A C12A C23A N22A -0.1(6)
C13A C12A C23A N22A 177.2(5)
N11A C12A C23A C24A -179.7(5)
C13A C12A C23A C24A -2.4(9)
N22A C23A C24A C25A 0.5(6)
C12A C23A C24A C25A -179.9(5)
N22A N21A C25A C24A -0.4(6)
C26A N21A C25A C24A 179.6(5)
C23A C24A C25A N21A 0.0(6)
N11C Ru1 N11B C16B -152(3)
N22A Ru1 N11B C16B 5.8(5)
N22B Ru1 N11B C16B 179.4(5)
N22C Ru1 N11B C16B -95.9(4)
N11A Ru1 N11B C16B 83.4(4)
N11C Ru1 N11B C12B 31(3)
N22A Ru1 N11B C12B -171.3(3)
N22B Ru1 N11B C12B 2.4(3)
N22C Ru1 N11B C12B 87.0(4)
N11A Ru1 N11B C12B -93.6(4)
C16B N11B C12B C13B -0.4(7)
Ru1 N11B C12B C13B 176.9(4)
C16B N11B C12B C23B 178.6(5)
Ru1 N11B C12B C23B -4.1(5)
N11B C12B C13B C14B -0.6(9)
C23B C12B C13B C14B -179.4(6)
C12B C13B C14B C15B 1.2(10)
C13B C14B C15B C16B -1.0(11)
C12B N11B C16B C15B 0.7(9)
Ru1 N11B C16B C15B -176.3(5)
C14B C15B C16B N11B 0.0(10)
C25B N21B N22B C23B 0.7(5)
C26B N21B N22B C23B 178.1(5)
C25B N21B N22B Ru1 -175.3(4)
C26B N21B N22B Ru1 2.2(8)
N11C Ru1 N22B N21B -2.9(5)
N22A Ru1 N22B N21B -144.6(8)
N22C Ru1 N22B N21B 73.7(5)
N11A Ru1 N22B N21B -98.3(5)
N11B Ru1 N22B N21B 175.7(5)
N11C Ru1 N22B C23B -178.6(3)
N22A Ru1 N22B C23B 39.7(10)
N22C Ru1 N22B C23B -102.0(3)
N11A Ru1 N22B C23B 86.0(3)
N11B Ru1 N22B C23B 0.0(3)
N21B N22B C23B C24B -0.3(5)
Ru1 N22B C23B C24B 176.7(3)
N21B N22B C23B C12B -179.2(4)
Ru1 N22B C23B C12B -2.2(5)
N11B C12B C23B N22B 4.2(6)
C13B C12B C23B N22B -176.9(5)
N11B C12B C23B C24B -174.5(5)
C13B C12B C23B C24B 4.5(9)
N22B C23B C24B C25B -0.2(6)
C12B C23B C24B C25B 178.5(5)
N22B N21B C25B C24B -0.8(6)
C26B N21B C25B C24B -178.1(5)
C23B C24B C25B N21B 0.6(6)
N22A Ru1 N11C C12C -100.9(2)
N22B Ru1 N11C C12C 85.3(2)
N22C Ru1 N11C C12C 0.4(2)
N11A Ru1 N11C C12C -178.6(2)
N11B Ru1 N11C C12C 57(3)
N22A Ru1 N11C C16C 81.8(3)
N22B Ru1 N11C C16C -92.0(2)
N22C Ru1 N11C C16C -176.9(3)
N11A Ru1 N11C C16C 4.0(3)
N11B Ru1 N11C C16C -121(3)
C16C N11C C12C C23C 178.6(4)
Ru1 N11C C12C C23C 1.1(4)
C16C N11C C12C C13C 0.0
Ru1 N11C C12C C13C -177.4(3)
C23C C12C C13C C14C -178.4(5)
N11C C12C C13C C14C 0.0
C12C C13C C14C C15C 0.0
C13C C14C C15C C16C 0.0
C14C C15C C16C N11C 0.0
C12C N11C C16C C15C 0.0
Ru1 N11C C16C C15C 177.3(3)
C25C N21C N22C C23C 0.0(4)
C26C N21C N22C C23C 173.4(6)
C25C N21C N22C Ru1 179.6(4)
C26C N21C N22C Ru1 -7.0(8)
N11C Ru1 N22C N21C 178.6(4)
N22A Ru1 N22C N21C -95.8(4)
N22B Ru1 N22C N21C 77.9(4)
N11A Ru1 N22C N21C -174.7(10)
N11B Ru1 N22C N21C 1.0(4)
N11C Ru1 N22C C23C -1.8(2)
N22A Ru1 N22C C23C 83.8(2)
N22B Ru1 N22C C23C -102.5(2)
N11A Ru1 N22C C23C 4.9(12)
N11B Ru1 N22C C23C -179.3(2)
C13C C12C C23C C24C -0.5(7)
N11C C12C C23C C24C -179.0(4)
C13C C12C C23C N22C 175.7(3)
N11C C12C C23C N22C -2.7(4)
N21C N22C C23C C12C -177.2(5)
Ru1 N22C C23C C12C 3.1(4)
N21C N22C C23C C24C 0.0
Ru1 N22C C23C C24C -179.7(3)
C12C C23C C24C C25C 176.5(6)
N22C C23C C24C C25C 0.0(4)
C23C C24C C25C N21C -0.1(7)
N22C N21C C25C C24C 0.1(7)
C26C N21C C25C C24C -172.4(7)
